data_7708719
loop_
_publ_author_name
'P\'o\/lrolniczak, Aleksandra'
'Sobczak, Szymon'
'Nikolayenko, Varvara'
'Barbour, Len'
'Katrusiak, Andrzej'

_publ_section_title
;
 Solvent-controlled elongation and mechanochemical strain in a
 metal-organic framework
;
_journal_name_full 'Dalton Transactions'
_journal_paper_doi 10.1039/D1DT01937F
_journal_year 2021
_chemical_formula_moiety 'C39 H24 F6 N2 O4 S2 Zn'
_chemical_formula_sum 'C39 H24 F6 N2 O4 S2 Zn'
_chemical_formula_weight 828.09
_chemical_name_common DMOF
_chemical_name_systematic 1,2-bis(2-ethyl-5-phenyl-3-thienyl)perfluorocyclopentene
_space_group_crystal_system orthorhombic
_space_group_IT_number 19
_space_group_name_Hall 'P 2ac 2ab'
_space_group_name_H-M_alt 'P 21 21 21'
_atom_sites_solution_hydrogens geom
_atom_sites_solution_primary direct
_audit_creation_date 2018-12-04
_audit_creation_method
;
Olex2 1.2
(compiled 2018.05.29 svn.r3508 for OlexSys, GUI svn.r5506)
;
_audit_update_record
;
2019-09-30 deposited with the CCDC.	2021-11-02 downloaded from the CCDC.
;
_cell_angle_alpha 90
_cell_angle_beta 90
_cell_angle_gamma 90
_cell_formula_units_Z 4
_cell_length_a 6.513(9)
_cell_length_b 25.67(3)
_cell_length_c 27.96(7)
_cell_measurement_reflns_used 112
_cell_measurement_temperature 293(2)
_cell_measurement_theta_max 9.9970
_cell_measurement_theta_min 3.9030
_cell_volume 4675(14)
_computing_cell_refinement 'CrysAlisPro 1.171.39.43a (Rigaku OD, 2018)'
_computing_data_collection 'CrysAlisPro 1.171.39.43a (Rigaku OD, 2018)'
_computing_data_reduction 'CrysAlisPro 1.171.39.43a (Rigaku OD, 2018)'
_computing_molecular_graphics 'Olex2 (Dolomanov et al., 2009)'
_computing_publication_material 'Olex2 (Dolomanov et al., 2009)'
_computing_structure_refinement 'ShelXL (Sheldrick, 2015)'
_computing_structure_solution 'ShelXS (Sheldrick, 2008)'
_diffrn_ambient_temperature 293(2)
_diffrn_detector 'CCD plate'
_diffrn_detector_area_resol_mean 16.2413
_diffrn_detector_type Eos
_diffrn_measured_fraction_theta_full 0.054
_diffrn_measured_fraction_theta_max 0.668
_diffrn_measurement_details
;
 Data were collected at room temperature and pressure of 1.50(2) GPa
 (1500000 kPa).
 Pressure was determined by monitoring the shift of the ruby R1-fluorescence line.
;
_diffrn_measurement_device 'four-circle diffractometer'
_diffrn_measurement_device_type 'Xcalibur, Eos'
_diffrn_measurement_method '\w and \f scans'
_diffrn_orient_matrix_type 'CrysAlisPro convention (1999,Acta A55,543-557)'
_diffrn_orient_matrix_UB_11 -0.0123944000
_diffrn_orient_matrix_UB_12 -0.0151387000
_diffrn_orient_matrix_UB_13 -0.0205994000
_diffrn_orient_matrix_UB_21 -0.0623118000
_diffrn_orient_matrix_UB_22 -0.0177939000
_diffrn_orient_matrix_UB_23 0.0131029000
_diffrn_orient_matrix_UB_31 -0.0897421000
_diffrn_orient_matrix_UB_32 0.0147073000
_diffrn_orient_matrix_UB_33 -0.0060661000
_diffrn_radiation_monochromator graphite
_diffrn_radiation_probe x-ray
_diffrn_radiation_type MoK\a
_diffrn_radiation_wavelength 0.71073
_diffrn_reflns_av_R_equivalents 0.4812
_diffrn_reflns_av_unetI/netI 0.2415
_diffrn_reflns_Laue_measured_fraction_full 0.054
_diffrn_reflns_Laue_measured_fraction_max 0.668
_diffrn_reflns_limit_h_max 3
_diffrn_reflns_limit_h_min -3
_diffrn_reflns_limit_k_max 12
_diffrn_reflns_limit_k_min -12
_diffrn_reflns_limit_l_max 11
_diffrn_reflns_limit_l_min -11
_diffrn_reflns_number 2763
_diffrn_reflns_point_group_measured_fraction_full 0.049
_diffrn_reflns_point_group_measured_fraction_max 0.706
_diffrn_reflns_theta_full 25.242
_diffrn_reflns_theta_max 10.157
_diffrn_reflns_theta_min 4.134
_diffrn_source 'fine-focus sealed X-ray tube'
_diffrn_source_type 'Enhance (Mo) X-ray Source'
_exptl_absorpt_coefficient_mu 0.673
_exptl_absorpt_correction_T_max 0.424
_exptl_absorpt_correction_T_min 0.367
_exptl_absorpt_correction_type gaussian
_exptl_absorpt_process_details
;
CrysAlisPro 1.171.39.43a (Rigaku Oxford Diffraction, 2018)
Numerical absorption correction based on gaussian integration over
			a multifaceted crystal model (Absorb Angel (2004) J. Appl. Cryst. 37:486-492)
;
_exptl_crystal_colour pink
_exptl_crystal_density_diffrn 1.176
_exptl_crystal_description block
_exptl_crystal_F_000 1680
_exptl_crystal_preparation 'mounted in a diamond-anvil cell '
_exptl_crystal_size_max 0.308
_exptl_crystal_size_mid 0.216
_exptl_crystal_size_min 0.122
_refine_diff_density_max 0.085
_refine_diff_density_min -0.111
_refine_diff_density_rms 0.025
_refine_ls_abs_structure_details
;
 Flack x determined using 35 quotients [(I+)-(I-)]/[(I+)+(I-)]
 (Parsons and Flack (2004), Acta Cryst. A60, s61).
;
_refine_ls_abs_structure_Flack -0.1(3)
_refine_ls_extinction_method none
_refine_ls_goodness_of_fit_ref 1.067
_refine_ls_hydrogen_treatment constr
_refine_ls_matrix_type full
_refine_ls_number_parameters 107
_refine_ls_number_reflns 417
_refine_ls_number_restraints 128
_refine_ls_restrained_S_all 1.047
_refine_ls_R_factor_all 0.2106
_refine_ls_R_factor_gt 0.1431
_refine_ls_shift/su_max 0.026
_refine_ls_shift/su_mean 0.022
_refine_ls_structure_factor_coef Fsqd
_refine_ls_weighting_details
;
 w=1/[\s^2^(Fo^2^)+(0.1846P)^2^+19.6833P]
 where P=(Fo^2^+2Fc^2^)/3
;
_refine_ls_weighting_scheme calc
_refine_ls_wR_factor_gt 0.3430
_refine_ls_wR_factor_ref 0.4045
_reflns_Friedel_coverage 0.598
_reflns_Friedel_fraction_full 0.043
_reflns_Friedel_fraction_max 0.780
_reflns_number_gt 203
_reflns_number_total 417
_reflns_threshold_expression 'I > 2\s(I)'
_cod_data_source_file d1dt01937f2.cif
_cod_data_source_block DMOF_1_5_GPa_Gly
_cod_database_code 7708719
_shelx_shelxl_version_number 2017/1
_shelx_space_group_comment
;
The symmetry employed for this shelxl refinement is uniquely defined
by the following loop, which should always be used as a source of
symmetry information in preference to the above space-group names.
They are only intended as comments.
;

loop_
_space_group_symop_operation_xyz
'x, y, z'
'-x+1/2, -y, z+1/2'
'x+1/2, -y+1/2, -z'
'-x, y+1/2, -z+1/2'

loop_
_atom_site_label
_atom_site_type_symbol
_atom_site_fract_x
_atom_site_fract_y
_atom_site_fract_z
_atom_site_U_iso_or_equiv
_atom_site_adp_type
_atom_site_occupancy
_atom_site_site_symmetry_order
_atom_site_calc_flag
_atom_site_refinement_flags_posn
_atom_site_refinement_flags_adp
_atom_site_refinement_flags_occupancy
_atom_site_disorder_assembly
_atom_site_disorder_group
Zn1 Zn 0.436(6) 0.4431(14) 0.2507(18) 0.57(3) Uani 1 1 d D U . . .
S2 S 0.002(11) 0.4826(19) 0.624(3) 0.50(3) Uani 1 1 d D . . . .
C18 C -0.171(12) 0.462(2) 0.649(4) 0.50(3) Uani 1 1 d DG . . . .
C17 C -0.170(10) 0.407(2) 0.644(4) 0.50(3) Uani 1 1 d DG . . . .
H17 H -0.2664 0.3845 0.6564 0.596 Uiso 1 1 calc DR . . . .
C16 C 0.004(11) 0.3936(19) 0.616(4) 0.50(3) Uani 1 1 d DG . . . .
C19 C 0.111(12) 0.440(2) 0.604(3) 0.50(3) Uani 1 1 d DG . . . .
S1 S -0.151(9) 0.3741(19) 0.472(2) 0.50(3) Uani 1 1 d D . . . .
C9 C -0.154(9) 0.348(5) 0.516(3) 0.50(3) Uani 1 1 d DG . . . .
C8 C 0.049(10) 0.330(5) 0.526(3) 0.50(3) Uani 1 1 d DG . . . .
C7 C 0.176(10) 0.345(4) 0.487(2) 0.50(3) Uani 1 1 d DG . . . .
H7 H 0.3162 0.3386 0.4844 0.596 Uiso 1 1 calc DR . . . .
C6 C 0.053(10) 0.373(4) 0.454(3) 0.50(3) Uani 1 1 d DG . . . .
O1 O 0.507(11) 0.494(3) 0.292(3) 0.50(3) Uani 1 1 d D . . . .
N2 N -0.684(15) 0.535(4) 0.716(4) 0.50(3) Uani 1 1 d . . . . .
C23 C -0.671(13) 0.481(4) 0.714(4) 0.50(3) Uani 1 1 d G . . . .
H23 H -0.7746 0.4602 0.7270 0.596 Uiso 1 1 calc R . . . .
C22 C -0.505(11) 0.457(3) 0.691(4) 0.50(3) Uani 1 1 d DG . . . .
H22 H -0.4967 0.4208 0.6898 0.596 Uiso 1 1 calc DR . . . .
C21 C -0.351(11) 0.487(3) 0.671(3) 0.50(3) Uani 1 1 d DG . . . .
C25 C -0.363(15) 0.541(3) 0.674(3) 0.50(3) Uani 1 1 d DG . . . .
H25 H -0.2596 0.5617 0.6601 0.596 Uiso 1 1 calc R . . . .
C24 C -0.529(16) 0.565(3) 0.696(4) 0.50(3) Uani 1 1 d G . . . .
H24 H -0.5374 0.6011 0.6974 0.596 Uiso 1 1 calc R . . . .
C26 C 0.697(12) 0.514(3) 0.306(2) 0.50(3) Uani 1 1 d D . . . .
C32 C 0.990(12) 0.573(3) 0.320(4) 0.50(3) Uani 1 1 d D . . . .
H32 H 1.0591 0.5450 0.3348 0.596 Uiso 1 1 calc R . . . .
C31 C 1.087(12) 0.621(3) 0.316(5) 0.50(3) Uani 1 1 d DG . . . .
H31 H 1.2196 0.6253 0.3272 0.596 Uiso 1 1 calc R . . . .
C30 C 0.984(12) 0.662(3) 0.294(5) 0.50(3) Uani 1 1 d DG . . . .
C29 C 0.785(12) 0.655(3) 0.277(5) 0.50(3) Uani 1 1 d DG . . . .
H29 H 0.7164 0.6829 0.2631 0.596 Uiso 1 1 calc R . . . .
C28 C 0.689(11) 0.607(3) 0.282(4) 0.50(3) Uani 1 1 d DG . . . .
H28 H 0.5559 0.6026 0.2706 0.596 Uiso 1 1 calc R . . . .
C27 C 0.792(12) 0.566(3) 0.303(4) 0.50(3) Uani 1 1 d DG . . . .
C1 C 0.411(16) 0.385(4) 0.352(3) 0.50(3) Uani 1 1 d . . . . .
H1 H 0.5389 0.3729 0.3430 0.596 Uiso 1 1 calc R . . . .
N1 N 0.286(19) 0.410(4) 0.319(3) 0.50(3) Uani 1 1 d G . . . .
C5 C 0.094(18) 0.429(3) 0.333(3) 0.50(3) Uani 1 1 d G . . . .
H5 H 0.0105 0.4456 0.3106 0.596 Uiso 1 1 calc R . . . .
C4 C 0.027(15) 0.422(3) 0.380(3) 0.50(3) Uani 1 1 d DG . . . .
H4 H -0.1015 0.4345 0.3887 0.596 Uiso 1 1 calc R . . . .
C3 C 0.152(13) 0.397(3) 0.413(3) 0.50(3) Uani 1 1 d DG . . . .
C2 C 0.343(12) 0.379(3) 0.399(3) 0.50(3) Uani 1 1 d DG . . . .
H2 H 0.4269 0.3617 0.4211 0.596 Uiso 1 1 calc DR . . . .
C39 C 1.315(12) 0.706(2) 0.286(6) 0.50(3) Uani 1 1 d D . . . .
H39 H 1.3807 0.6738 0.2898 0.596 Uiso 1 1 calc R . . . .
C38 C 1.428(11) 0.752(3) 0.286(5) 0.50(3) Uani 1 1 d DG . . . .
H38 H 1.5696 0.7505 0.2898 0.596 Uiso 1 1 calc R . . . .
C36 C 1.330(12) 0.799(2) 0.279(4) 0.50(3) Uani 1 1 d DG . . . .
C35 C 1.118(12) 0.801(2) 0.273(5) 0.50(3) Uani 1 1 d DG . . . .
H35 H 1.0521 0.8326 0.2688 0.596 Uiso 1 1 calc R . . . .
C34 C 1.005(12) 0.755(3) 0.273(6) 0.50(3) Uani 1 1 d DG . . . .
H34 H 0.8632 0.7560 0.2689 0.596 Uiso 1 1 calc R . . . .
C33 C 1.103(12) 0.707(2) 0.279(6) 0.50(3) Uani 1 1 d DG . . . .
O2 O 0.759(14) 0.466(3) 0.324(4) 0.50(3) Uani 1 1 d D . . . .
F2 F 0.091(18) 0.234(4) 0.562(4) 0.50(3) Uani 1 1 d D . . . .
F1 F 0.398(16) 0.254(4) 0.544(3) 0.50(3) Uani 1 1 d D . . . .
C15 C 0.104(11) 0.342(2) 0.619(3) 0.50(3) Uani 1 1 d D . . . .
C14 C 0.213(12) 0.313(3) 0.654(2) 0.50(3) Uani 1 1 d DG . . . .
C13 C 0.301(11) 0.269(3) 0.630(2) 0.50(3) Uani 1 1 d DG . . . .
C12 C 0.247(11) 0.272(3) 0.581(2) 0.50(3) Uani 1 1 d DG . . . .
C11 C 0.125(11) 0.317(3) 0.574(2) 0.50(3) Uani 1 1 d DG . . . .
F3 F 0.554(14) 0.271(4) 0.636(4) 0.50(3) Uani 1 1 d D . . . .
F6 F -0.057(12) 0.285(4) 0.662(4) 0.50(3) Uani 1 1 d D . . . .
C20 C 0.30(2) 0.443(3) 0.575(6) 0.50(3) Uani 1 1 d D . . . .
H20A H 0.2901 0.4740 0.5550 0.745 Uiso 1 1 calc GR . . . .
H20B H 0.3052 0.4131 0.5545 0.745 Uiso 1 1 calc GR . . . .
H20C H 0.4150 0.4450 0.5949 0.745 Uiso 1 1 calc GR . . . .
C10 C -0.30(2) 0.358(5) 0.554(3) 0.50(3) Uani 1 1 d D . . . .
H10A H -0.4388 0.3481 0.5425 0.745 Uiso 1 1 calc GR . . . .
H10B H -0.3042 0.3944 0.5612 0.745 Uiso 1 1 calc GR . . . .
H10C H -0.2709 0.3382 0.5817 0.745 Uiso 1 1 calc GR . . . .
F5 F 0.270(18) 0.292(6) 0.718(3) 0.78(12) Uani 1 1 d D U . . .
F4 F 0.220(19) 0.214(3) 0.654(4) 0.50(3) Uani 1 1 d D . . . .
C37 C 1.451(13) 0.847(3) 0.277(5) 0.50(3) Uani 1 1 d D . . . .
O3 O 1.36(2) 0.898(4) 0.277(6) 0.50(3) Uani 1 1 d D . . . .
O4 O 1.67(2) 0.847(3) 0.286(5) 0.50(3) Uani 1 1 d D . . . .

loop_
_atom_site_aniso_label
_atom_site_aniso_U_11
_atom_site_aniso_U_22
_atom_site_aniso_U_33
_atom_site_aniso_U_23
_atom_site_aniso_U_13
_atom_site_aniso_U_12
Zn1 0.673 0.48(5) 0.57(9) -0.02(4) 0.00(6) 0.05(4)
S2 0.67(6) 0.40(3) 0.41(6) -0.02(3) -0.14(4) -0.03(3)
C18 0.67(6) 0.40(3) 0.41(6) -0.02(3) -0.14(4) -0.03(3)
C17 0.67(6) 0.40(3) 0.41(6) -0.02(3) -0.14(4) -0.03(3)
C16 0.67(6) 0.40(3) 0.41(6) -0.02(3) -0.14(4) -0.03(3)
C19 0.67(6) 0.40(3) 0.41(6) -0.02(3) -0.14(4) -0.03(3)
S1 0.67(6) 0.40(3) 0.41(6) -0.02(3) -0.14(4) -0.03(3)
C9 0.67(6) 0.40(3) 0.41(6) -0.02(3) -0.14(4) -0.03(3)
C8 0.67(6) 0.40(3) 0.41(6) -0.02(3) -0.14(4) -0.03(3)
C7 0.67(6) 0.40(3) 0.41(6) -0.02(3) -0.14(4) -0.03(3)
C6 0.67(6) 0.40(3) 0.41(6) -0.02(3) -0.14(4) -0.03(3)
O1 0.67(6) 0.40(3) 0.41(6) -0.02(3) -0.14(4) -0.03(3)
N2 0.67(6) 0.40(3) 0.41(6) -0.02(3) -0.14(4) -0.03(3)
C23 0.67(6) 0.40(3) 0.41(6) -0.02(3) -0.14(4) -0.03(3)
C22 0.67(6) 0.40(3) 0.41(6) -0.02(3) -0.14(4) -0.03(3)
C21 0.67(6) 0.40(3) 0.41(6) -0.02(3) -0.14(4) -0.03(3)
C25 0.67(6) 0.40(3) 0.41(6) -0.02(3) -0.14(4) -0.03(3)
C24 0.67(6) 0.40(3) 0.41(6) -0.02(3) -0.14(4) -0.03(3)
C26 0.67(6) 0.40(3) 0.41(6) -0.02(3) -0.14(4) -0.03(3)
C32 0.67(6) 0.40(3) 0.41(6) -0.02(3) -0.14(4) -0.03(3)
C31 0.67(6) 0.40(3) 0.41(6) -0.02(3) -0.14(4) -0.03(3)
C30 0.67(6) 0.40(3) 0.41(6) -0.02(3) -0.14(4) -0.03(3)
C29 0.67(6) 0.40(3) 0.41(6) -0.02(3) -0.14(4) -0.03(3)
C28 0.67(6) 0.40(3) 0.41(6) -0.02(3) -0.14(4) -0.03(3)
C27 0.67(6) 0.40(3) 0.41(6) -0.02(3) -0.14(4) -0.03(3)
C1 0.67(6) 0.40(3) 0.41(6) -0.02(3) -0.14(4) -0.03(3)
N1 0.67(6) 0.40(3) 0.41(6) -0.02(3) -0.14(4) -0.03(3)
C5 0.67(6) 0.40(3) 0.41(6) -0.02(3) -0.14(4) -0.03(3)
C4 0.67(6) 0.40(3) 0.41(6) -0.02(3) -0.14(4) -0.03(3)
C3 0.67(6) 0.40(3) 0.41(6) -0.02(3) -0.14(4) -0.03(3)
C2 0.67(6) 0.40(3) 0.41(6) -0.02(3) -0.14(4) -0.03(3)
C39 0.67(6) 0.40(3) 0.41(6) -0.02(3) -0.14(4) -0.03(3)
C38 0.67(6) 0.40(3) 0.41(6) -0.02(3) -0.14(4) -0.03(3)
C36 0.67(6) 0.40(3) 0.41(6) -0.02(3) -0.14(4) -0.03(3)
C35 0.67(6) 0.40(3) 0.41(6) -0.02(3) -0.14(4) -0.03(3)
C34 0.67(6) 0.40(3) 0.41(6) -0.02(3) -0.14(4) -0.03(3)
C33 0.67(6) 0.40(3) 0.41(6) -0.02(3) -0.14(4) -0.03(3)
O2 0.67(6) 0.40(3) 0.41(6) -0.02(3) -0.14(4) -0.03(3)
F2 0.67(6) 0.40(3) 0.41(6) -0.02(3) -0.14(4) -0.03(3)
F1 0.67(6) 0.40(3) 0.41(6) -0.02(3) -0.14(4) -0.03(3)
C15 0.67(6) 0.40(3) 0.41(6) -0.02(3) -0.14(4) -0.03(3)
C14 0.67(6) 0.40(3) 0.41(6) -0.02(3) -0.14(4) -0.03(3)
C13 0.67(6) 0.40(3) 0.41(6) -0.02(3) -0.14(4) -0.03(3)
C12 0.67(6) 0.40(3) 0.41(6) -0.02(3) -0.14(4) -0.03(3)
C11 0.67(6) 0.40(3) 0.41(6) -0.02(3) -0.14(4) -0.03(3)
F3 0.67(6) 0.40(3) 0.41(6) -0.02(3) -0.14(4) -0.03(3)
F6 0.67(6) 0.40(3) 0.41(6) -0.02(3) -0.14(4) -0.03(3)
C20 0.67(6) 0.40(3) 0.41(6) -0.02(3) -0.14(4) -0.03(3)
C10 0.67(6) 0.40(3) 0.41(6) -0.02(3) -0.14(4) -0.03(3)
F5 0.78(12) 0.77(13) 0.78(13) -0.01(3) 0.00(3) -0.01(3)
F4 0.67(6) 0.40(3) 0.41(6) -0.02(3) -0.14(4) -0.03(3)
C37 0.67(6) 0.40(3) 0.41(6) -0.02(3) -0.14(4) -0.03(3)
O3 0.67(6) 0.40(3) 0.41(6) -0.02(3) -0.14(4) -0.03(3)
O4 0.67(6) 0.40(3) 0.41(6) -0.02(3) -0.14(4) -0.03(3)

loop_
_atom_type_symbol
_atom_type_description
_atom_type_scat_dispersion_real
_atom_type_scat_dispersion_imag
_atom_type_scat_source
C C 0.0033 0.0016 'International Tables Vol C Tables 4.2.6.8 and 6.1.1.4'
H H 0.0000 0.0000 'International Tables Vol C Tables 4.2.6.8 and 6.1.1.4'
F F 0.0171 0.0103 'International Tables Vol C Tables 4.2.6.8 and 6.1.1.4'
N N 0.0061 0.0033 'International Tables Vol C Tables 4.2.6.8 and 6.1.1.4'
O O 0.0106 0.0060 'International Tables Vol C Tables 4.2.6.8 and 6.1.1.4'
S S 0.1246 0.1234 'International Tables Vol C Tables 4.2.6.8 and 6.1.1.4'
Zn Zn 0.2839 1.4301 'International Tables Vol C Tables 4.2.6.8 and 6.1.1.4'

loop_
_exptl_crystal_face_index_h
_exptl_crystal_face_index_k
_exptl_crystal_face_index_l
_exptl_crystal_face_perp_dist
7 -20 10 0.1476
2 -33 12 0.1462
-9 -11 1 0.0503
5 28 -8 0.1057
-7 19 -10 0.0050
0 -14 -38 0.0925
0 15 37 0.0151

loop_
_geom_angle_atom_site_label_1
_geom_angle_atom_site_label_2
_geom_angle_atom_site_label_3
_geom_angle
_geom_angle_site_symmetry_1
_geom_angle_site_symmetry_3
_geom_angle_publ_flag
O1 Zn1 N2 108(5) . 2_464 ?
O1 Zn1 N1 81(5) . . ?
O1 Zn1 O3 121(5) . 4_745 ?
N2 Zn1 N1 99(4) 2_464 . ?
O3 Zn1 N2 123(7) 4_745 2_464 ?
O3 Zn1 N1 114(6) 4_745 . ?
C18 S2 C16 72.0 . . ?
C18 S2 C19 108.00(10) . . ?
C19 S2 C16 36.0 . . ?
S2 C18 C17 108.0 . . ?
S2 C18 C21 132.8(19) . . ?
C17 C18 C21 118.7(18) . . ?
C16 C17 C18 108.00(11) . . ?
C17 C16 S2 72.0 . . ?
C17 C16 C19 108.0 . . ?
C17 C16 C15 123(2) . . ?
C19 C16 S2 36.0 . . ?
C19 C16 C15 123(2) . . ?
C15 C16 S2 152(4) . . ?
S2 C19 C16 108.00(13) . . ?
S2 C19 C20 126.2(15) . . ?
C16 C19 C20 125.7(14) . . ?
C9 S1 C8 36.0 . . ?
C9 S1 C6 108.0 . . ?
C6 S1 C8 72.0 . . ?
S1 C9 C8 108.00(8) . . ?
S1 C9 C10 123(4) . . ?
C8 C9 C10 123(4) . . ?
C9 C8 S1 36.0 . . ?
C9 C8 C7 108.0 . . ?
C9 C8 C11 124(3) . . ?
C7 C8 S1 72.0 . . ?
C7 C8 C11 124(3) . . ?
C11 C8 S1 155(7) . . ?
C6 C7 C8 108.00(14) . . ?
S1 C6 C3 133(2) . . ?
C7 C6 S1 108.0 . . ?
C7 C6 C3 118.9(19) . . ?
C26 O1 Zn1 133(4) . . ?
C23 N2 Zn1 111(5) . 2_465 ?
C23 N2 C24 120.00(13) . . ?
C24 N2 Zn1 129(5) . 2_465 ?
C22 C23 N2 120.00(19) . . ?
C23 C22 C21 120.0 . . ?
C22 C21 C18 120.1(13) . . ?
C25 C21 C18 119.9(13) . . ?
C25 C21 C22 120.00(11) . . ?
C21 C25 C24 120.0(2) . . ?
C25 C24 N2 120.00(10) . . ?
O1 C26 C27 135(2) . . ?
O1 C26 O2 91(3) . . ?
O2 C26 C27 134(2) . . ?
C31 C32 C27 120.0 . . ?
C30 C31 C32 120.00(14) . . ?
C31 C30 C29 120.00(8) . . ?
C31 C30 C33 118.4(13) . . ?
C29 C30 C33 119.8(16) . . ?
C30 C29 C28 120.0 . . ?
C27 C28 C29 120.00(12) . . ?
C32 C27 C26 119.6(13) . . ?
C28 C27 C26 120.3(13) . . ?
C28 C27 C32 120.0 . . ?
N1 C1 C2 120.00(13) . . ?
C1 N1 Zn1 118(5) . . ?
C1 N1 C5 120.0 . . ?
C5 N1 Zn1 119(4) . . ?
C4 C5 N1 120.00(6) . . ?
C5 C4 C3 120.00(13) . . ?
C4 C3 C6 118(2) . . ?
C2 C3 C6 118(2) . . ?
C2 C3 C4 120.0 . . ?
C3 C2 C1 120.0 . . ?
C38 C39 C33 120.00(8) . . ?
C39 C38 C36 120.00(14) . . ?
C38 C36 C37 119.5(13) . . ?
C35 C36 C38 120.00(10) . . ?
C35 C36 C37 120.5(13) . . ?
C34 C35 C36 120.0 . . ?
C35 C34 C33 120.00(14) . . ?
C39 C33 C30 117.8(15) . . ?
C34 C33 C30 119.4(17) . . ?
C34 C33 C39 120.00(12) . . ?
C14 C15 C16 137(4) . . ?
C14 C15 C11 108.0 . . ?
C11 C15 C16 114(4) . . ?
C15 C14 C13 108.0 . . ?
C15 C14 F6 80(4) . . ?
C15 C14 F5 153(3) . . ?
C13 C14 F6 97(3) . . ?
C13 C14 F5 97(3) . . ?
F5 C14 F6 87(4) . . ?
C14 C13 C12 108.0 . . ?
C14 C13 F3 110(2) . . ?
C14 C13 F4 111(2) . . ?
C12 C13 F3 110(2) . . ?
C12 C13 F4 110(2) . . ?
F4 C13 F3 107(5) . . ?
F1 C12 F2 90(6) . . ?
C13 C12 F2 119(4) . . ?
C13 C12 F1 119(4) . . ?
C11 C12 F2 96(6) . . ?
C11 C12 F1 121(6) . . ?
C11 C12 C13 108.0 . . ?
C15 C11 C8 132(7) . . ?
C12 C11 C8 120(7) . . ?
C12 C11 C15 108.0 . . ?
O3 C37 C36 124(4) . . ?
O3 C37 O4 113(6) . . ?
O4 C37 C36 123(3) . . ?
C37 O3 Zn1 106(7) . 4_755 ?

loop_
_geom_bond_atom_site_label_1
_geom_bond_atom_site_label_2
_geom_bond_distance
_geom_bond_site_symmetry_2
_geom_bond_publ_flag
Zn1 O1 1.79(3) . ?
Zn1 N2 2.00(9) 2_464 ?
Zn1 N1 2.31(9) . ?
Zn1 O3 1.91(14) 4_745 ?
S2 C18 1.4200(19) . ?
S2 C16 2.2976 . ?
S2 C19 1.4200 . ?
C18 C17 1.4200 . ?
C18 C21 1.47(3) . ?
C17 C16 1.4200 . ?
C16 C19 1.4200(17) . ?
C16 C15 1.47(3) . ?
C19 C20 1.47(3) . ?
S1 C9 1.4200 . ?
S1 C8 2.2976 . ?
S1 C6 1.4200 . ?
C9 C8 1.4200 . ?
C9 C10 1.46(2) . ?
C8 C7 1.4200 . ?
C8 C11 1.48(3) . ?
C7 C6 1.4200 . ?
C6 C3 1.46(2) . ?
O1 C26 1.40(3) . ?
N2 Zn1 2.00(9) 2_465 ?
N2 C23 1.3900 . ?
N2 C24 1.390(3) . ?
C23 C22 1.3900 . ?
C22 C21 1.3900(19) . ?
C21 C25 1.3900 . ?
C25 C24 1.3900 . ?
C26 C27 1.46(2) . ?
C26 O2 1.41(3) . ?
C32 C31 1.3900 . ?
C32 C27 1.3900 . ?
C31 C30 1.3900 . ?
C30 C29 1.3900(19) . ?
C30 C33 1.46(2) . ?
C29 C28 1.3900 . ?
C28 C27 1.3900 . ?
C1 N1 1.3900 . ?
C1 C2 1.3900 . ?
N1 C5 1.3900 . ?
C5 C4 1.3900 . ?
C4 C3 1.3900 . ?
C3 C2 1.3900 . ?
C39 C38 1.3900 . ?
C39 C33 1.3900 . ?
C38 C36 1.3900 . ?
C36 C35 1.390(2) . ?
C36 C37 1.46(3) . ?
C35 C34 1.3900 . ?
C34 C33 1.3900 . ?
F2 C12 1.51(6) . ?
F1 C12 1.50(7) . ?
C15 C14 1.4200 . ?
C15 C11 1.4200 . ?
C14 C13 1.4200 . ?
C14 F6 1.92(7) . ?
C14 F5 1.92(8) . ?
C13 C12 1.4200 . ?
C13 F3 1.66(6) . ?
C13 F4 1.65(6) . ?
C12 C11 1.4200 . ?
C37 O3 1.44(9) . ?
C37 O4 1.45(9) . ?
O3 Zn1 1.91(14) 4_755 ?
